data_1519113
loop_
_publ_author_name
'Morris, John N.'
'Harman, Mary'
'Hursthouse, Michael B.'

_publ_section_title
;
 90MH25 - C11H26NB11F
;
_journal_name_full 'Crystal Structure Report Archive'
_journal_page_first 1028
_journal_year 1991
_chemical_formula_sum 'C11 H30 B12 N'
_chemical_formula_weight 306.08
_space_group_IT_number 2
_symmetry_cell_setting triclinic
_symmetry_space_group_name_Hall '-P 1'
_symmetry_space_group_name_H-M 'P -1'
_atom_sites_solution_hydrogens geom
_atom_sites_solution_primary direct
_atom_sites_solution_secondary difmap
_cell_angle_alpha 90.510(10)
_cell_angle_beta 110.79(2)
_cell_angle_gamma 91.040(10)
_cell_formula_units_Z 4
_cell_length_a 12.0310(10)
_cell_length_b 12.110(2)
_cell_length_c 13.980(3)
_cell_measurement_temperature 293(2)
_cell_volume 1903.6(6)
_computing_cell_refinement REFINE
_computing_data_collection 'MADNES (Pflugrath & Messerschmidt, 1989)'
_computing_data_reduction 'ABSURD (Karaulov, 1992)'
_computing_publication_material SHELXL97
_computing_structure_refinement 'SHELXL97 (Sheldrick, 2008)'
_computing_structure_solution 'SIR92 (Altomare, Cascarano, Giacovazzo & Guaglitardi, 1993)'
_diffrn_ambient_temperature 293(2)
_diffrn_measured_fraction_theta_full 0.693
_diffrn_measured_fraction_theta_max 0.693
_diffrn_measurement_device_type 'Delft instruments FAST area detector'
_diffrn_measurement_method 'Intensity measurements as described by Darr, Drake, Hursthouse & Malik (1993)'
_diffrn_radiation_monochromator graphite
_diffrn_radiation_source 'rotating anode generator'
_diffrn_radiation_type MoK\a
_diffrn_radiation_wavelength 0.71069
_diffrn_reflns_av_R_equivalents 0.0615
_diffrn_reflns_av_sigmaI/netI 0.2083
_diffrn_reflns_limit_h_max 10
_diffrn_reflns_limit_h_min -14
_diffrn_reflns_limit_k_max 14
_diffrn_reflns_limit_k_min -12
_diffrn_reflns_limit_l_max 13
_diffrn_reflns_limit_l_min -16
_diffrn_reflns_number 7157
_diffrn_reflns_theta_full 24.92
_diffrn_reflns_theta_max 24.92
_diffrn_reflns_theta_min 3.12
_exptl_absorpt_coefficient_mu 0.051
_exptl_absorpt_correction_type none
_exptl_crystal_colour unk
_exptl_crystal_density_diffrn 1.068
_exptl_crystal_density_method 'not measured'
_exptl_crystal_description unk
_exptl_crystal_F_000 652
_exptl_crystal_size_max 0.2
_exptl_crystal_size_mid 0.2
_exptl_crystal_size_min 0.2
_refine_diff_density_max 0.778
_refine_diff_density_min -0.229
_refine_diff_density_rms 0.061
_refine_ls_extinction_method none
_refine_ls_goodness_of_fit_ref 0.939
_refine_ls_hydrogen_treatment constr
_refine_ls_matrix_type full
_refine_ls_number_parameters 415
_refine_ls_number_reflns 4610
_refine_ls_number_restraints 0
_refine_ls_restrained_S_all 0.939
_refine_ls_R_factor_all 0.1475
_refine_ls_R_factor_gt 0.1185
_refine_ls_shift/su_max 0.003
_refine_ls_shift/su_mean 0.000
_refine_ls_structure_factor_coef Fsqd
_refine_ls_weighting_details 'calc w=1/[\s^2^(Fo^2^)+(0.1278P)^2^+0.0000P] where P=(Fo^2^+2Fc^2^)/3'
_refine_ls_weighting_scheme calc
_refine_ls_wR_factor_gt 0.3196
_refine_ls_wR_factor_ref 0.3484
_reflns_number_gt 1966
_reflns_number_total 4610
_reflns_threshold_expression >2\s(I)
_cod_data_source_file eCrystal-1028.cif
_cod_data_source_block s80
_cod_depositor_comments
;
Citation :
Morris, John N. and Harman, Mary and Hursthouse, Michael B. (1991) 
University of Southampton, Crystal Structure Report Archive. 
(doi:10.5258/ecrystals/1028)
http://ecrystals.chem.soton.ac.uk/1028/

The following automatic conversions were performed:

'_symmetry_cell_setting' value 'Triclinic' changed to 'triclinic'
according to the built-in table from CIF Core dictionary named
'cif_core.dic' version 2.4.1 from 2010-06-29.

Automatic conversion script
Id: cif_fix_values 3105 2015-03-04 15:46:00Z robertas 
;
_cod_original_cell_volume 1903.6(5)
_cod_original_sg_symbol_H-M P-1
_cod_database_code 1519113

loop_
_symmetry_equiv_pos_as_xyz
'x, y, z'
'-x, -y, -z'

loop_
_atom_site_label
_atom_site_type_symbol
_atom_site_fract_x
_atom_site_fract_y
_atom_site_fract_z
_atom_site_U_iso_or_equiv
_atom_site_adp_type
_atom_site_occupancy
_atom_site_symmetry_multiplicity
_atom_site_calc_flag
_atom_site_refinement_flags
_atom_site_disorder_assembly
_atom_site_disorder_group
N1 N 0.2435(5) 0.3408(4) 0.0234(3) 0.0647(14) Uani 1 1 d . . .
N2 N 0.2475(5) 0.1487(4) 0.5272(3) 0.0611(13) Uani 1 1 d . . .
C1 C 0.2612(3) 0.4484(3) -0.1935(3) 0.0630(16) Uani 1 1 d G . .
H1 H 0.1901 0.4806 -0.1975 0.076 Uiso 1 1 calc R . .
C2 C 0.3300(4) 0.4946(3) -0.2450(3) 0.080(2) Uani 1 1 d G . .
H2 H 0.3050 0.5577 -0.2835 0.097 Uiso 1 1 calc R . .
C3 C 0.4363(4) 0.4466(4) -0.2391(3) 0.090(2) Uani 1 1 d G . .
H3 H 0.4823 0.4775 -0.2735 0.108 Uiso 1 1 calc R . .
C4 C 0.4737(3) 0.3522(4) -0.1815(3) 0.088(2) Uani 1 1 d G . .
H4 H 0.5448 0.3201 -0.1775 0.105 Uiso 1 1 calc R . .
C5 C 0.4049(4) 0.3060(3) -0.1300(3) 0.0692(17) Uani 1 1 d G . .
H5 H 0.4300 0.2429 -0.0915 0.083 Uiso 1 1 calc R . .
C6 C 0.2987(3) 0.3541(3) -0.1360(2) 0.0526(14) Uani 1 1 d G . .
C7 C 0.2208(5) 0.3006(5) -0.0868(4) 0.0602(15) Uani 1 1 d . . .
H7A H 0.2319 0.2215 -0.0863 0.072 Uiso 1 1 calc R . .
H7B H 0.1386 0.3140 -0.1281 0.072 Uiso 1 1 calc R . .
C8 C 0.3650(6) 0.3202(6) 0.0896(4) 0.087(2) Uani 1 1 d . . .
H8A H 0.4181 0.3712 0.0743 0.131 Uiso 1 1 calc R . .
H8B H 0.3849 0.2460 0.0784 0.131 Uiso 1 1 calc R . .
H8C H 0.3721 0.3297 0.1598 0.131 Uiso 1 1 calc R . .
C9 C 0.2200(7) 0.4604(5) 0.0229(5) 0.091(2) Uani 1 1 d . . .
H9A H 0.2688 0.4935 0.0871 0.137 Uiso 1 1 calc R . .
H9B H 0.1377 0.4708 0.0129 0.137 Uiso 1 1 calc R . .
H9C H 0.2381 0.4946 -0.0317 0.137 Uiso 1 1 calc R . .
C10 C 0.1591(7) 0.2772(6) 0.0619(6) 0.100(3) Uani 1 1 d . . .
H10A H 0.1960 0.2109 0.0940 0.150 Uiso 1 1 calc R . .
H10B H 0.0876 0.2584 0.0054 0.150 Uiso 1 1 calc R . .
H10C H 0.1399 0.3219 0.1107 0.150 Uiso 1 1 calc R . .
C11 C 0.2487(3) 0.0438(3) 0.3026(3) 0.0633(16) Uani 1 1 d G . .
H11 H 0.1759 0.0129 0.2988 0.076 Uiso 1 1 calc R . .
C12 C 0.3122(4) -0.0035(3) 0.2475(2) 0.0752(19) Uani 1 1 d G . .
H12 H 0.2820 -0.0660 0.2069 0.090 Uiso 1 1 calc R . .
C13 C 0.4210(4) 0.0428(4) 0.2531(3) 0.085(2) Uani 1 1 d G . .
H13 H 0.4636 0.0111 0.2163 0.101 Uiso 1 1 calc R . .
C14 C 0.4662(3) 0.1363(4) 0.3138(3) 0.092(2) Uani 1 1 d G . .
H14 H 0.5390 0.1672 0.3176 0.110 Uiso 1 1 calc R . .
C15 C 0.4027(3) 0.1836(3) 0.3689(3) 0.0674(17) Uani 1 1 d G . .
H15 H 0.4329 0.2462 0.4095 0.081 Uiso 1 1 calc R . .
C16 C 0.2939(3) 0.1374(3) 0.3633(2) 0.0518(14) Uani 1 1 d G . .
C17 C 0.2232(5) 0.1914(4) 0.4180(4) 0.0601(15) Uani 1 1 d . . .
H17A H 0.1394 0.1801 0.3781 0.072 Uiso 1 1 calc R . .
H17B H 0.2402 0.2703 0.4221 0.072 Uiso 1 1 calc R . .
C18 C 0.3709(6) 0.1650(6) 0.5913(4) 0.090(2) Uani 1 1 d . . .
H18A H 0.3801 0.1515 0.6613 0.135 Uiso 1 1 calc R . .
H18B H 0.3958 0.2395 0.5852 0.135 Uiso 1 1 calc R . .
H18C H 0.4188 0.1147 0.5701 0.135 Uiso 1 1 calc R . .
C19 C 0.1686(7) 0.2139(6) 0.5703(5) 0.099(2) Uani 1 1 d . . .
H19A H 0.0893 0.2148 0.5208 0.148 Uiso 1 1 calc R . .
H19B H 0.1994 0.2882 0.5858 0.148 Uiso 1 1 calc R . .
H19C H 0.1674 0.1797 0.6316 0.148 Uiso 1 1 calc R . .
C20 C 0.2162(7) 0.0307(5) 0.5223(5) 0.091(2) Uani 1 1 d . . .
H20A H 0.2598 -0.0024 0.5865 0.136 Uiso 1 1 calc R . .
H20B H 0.2357 -0.0044 0.4686 0.136 Uiso 1 1 calc R . .
H20C H 0.1324 0.0217 0.5086 0.136 Uiso 1 1 calc R . .
B1 B 0.2676(7) 0.5141(6) 0.4578(5) 0.073(2) Uani 1 1 d . . .
H1A H 0.3097 0.4454 0.5076 0.088 Uiso 1 1 calc R . .
B2 B 0.3509(7) 0.6064(7) 0.4107(5) 0.076(2) Uani 1 1 d . . .
H2A H 0.4472 0.5989 0.4291 0.091 Uiso 1 1 calc R . .
B3 B 0.2896(7) 0.6529(6) 0.5010(5) 0.0678(19) Uani 1 1 d . . .
H3A H 0.3467 0.6760 0.5796 0.081 Uiso 1 1 calc R . .
B4 B 0.1610(8) 0.7228(7) 0.4399(6) 0.082(2) Uani 1 1 d . . .
H4A H 0.1320 0.7910 0.4773 0.099 Uiso 1 1 calc R . .
B5 B 0.0591(8) 0.6301(7) 0.3531(6) 0.082(2) Uani 1 1 d . . .
H5A H -0.0374 0.6387 0.3329 0.098 Uiso 1 1 calc R . .
B7 B 0.1168(8) 0.5839(8) 0.2656(5) 0.085(3) Uani 1 1 d . . .
B8 B 0.2534(8) 0.6485(7) 0.2898(6) 0.086(3) Uani 1 1 d . . .
H8 H 0.2859 0.6693 0.2278 0.103 Uiso 1 1 calc R . .
B9 B 0.1215(7) 0.5016(7) 0.3659(5) 0.081(2) Uani 1 1 d . . .
H9 H 0.0669 0.4255 0.3558 0.098 Uiso 1 1 calc R . .
B10 B 0.2455(8) 0.5105(6) 0.3252(5) 0.079(2) Uani 1 1 d . . .
H10 H 0.2732 0.4410 0.2884 0.095 Uiso 1 1 calc R . .
B11 B 0.1543(7) 0.5882(7) 0.4740(6) 0.075(2) Uani 1 1 d . . .
H11A H 0.1216 0.5675 0.5359 0.090 Uiso 1 1 calc R . .
B12 B 0.2859(7) 0.8440(6) 0.9974(5) 0.0658(19) Uani 1 1 d . . .
H12A H 0.3394 0.8264 1.0774 0.079 Uiso 1 1 calc R . .
B13 B 0.3530(8) 0.8904(7) 0.9098(5) 0.078(2) Uani 1 1 d . . .
H13A H 0.4496 0.9030 0.9312 0.094 Uiso 1 1 calc R . .
B14 B 0.2630(8) 0.9802(6) 0.9522(5) 0.073(2) Uani 1 1 d . . .
H14A H 0.3011 1.0521 1.0025 0.088 Uiso 1 1 calc R . .
B15 B 0.2499(8) 0.9783(7) 0.8233(5) 0.086(3) Uani 1 1 d . . .
H15A H 0.2795 1.0490 0.7888 0.104 Uiso 1 1 calc R . .
B16 B 0.2640(8) 0.8407(8) 0.7901(6) 0.092(3) Uani 1 1 d . . .
H16 H 0.3029 0.8196 0.7322 0.110 Uiso 1 1 calc R . .
B17 B 0.1212(8) 0.9833(7) 0.8559(5) 0.077(2) Uani 1 1 d . . .
H17 H 0.0656 1.0568 0.8432 0.093 Uiso 1 1 calc R . .
B18 B 0.1463(7) 0.9001(7) 0.9620(5) 0.079(2) Uani 1 1 d . . .
H18 H 0.1064 0.9202 1.0195 0.094 Uiso 1 1 calc R . .
B19 B 0.1246(7) 0.8976(7) 0.7558(5) 0.079(2) Uani 1 1 d . . .
B20 B 0.1603(8) 0.7664(6) 0.9317(6) 0.080(2) Uani 1 1 d . . .
H20 H 0.1302 0.6978 0.9682 0.096 Uiso 1 1 calc R . .
B21 B 0.1491(7) 0.7662(6) 0.8016(6) 0.075(2) Uani 1 1 d . . .
H21 H 0.1113 0.6945 0.7508 0.091 Uiso 1 1 calc R . .
B22 B 0.0603(7) 0.8492(7) 0.8399(5) 0.077(2) Uani 1 1 d . . .
H22 H -0.0362 0.8334 0.8149 0.092 Uiso 1 1 calc R . .
B23 B 0.1405(8) 0.7204(7) 0.3086(6) 0.087(2) Uani 1 1 d . . .
H23 H 0.0988 0.7894 0.2590 0.104 Uiso 1 1 calc R . .
B50 B 0.2876(8) 0.7596(7) 0.8972(6) 0.083(2) Uani 1 1 d . . .
H50 H 0.3416 0.6851 0.9107 0.100 Uiso 1 1 calc R . .
B51 B 0.2835(8) 0.7351(6) 0.3995(6) 0.081(2) Uani 1 1 d . . .
H51 H 0.3363 0.8124 0.4102 0.097 Uiso 1 1 calc R . .
C50 C 0.0616(9) 0.9111(9) 0.6592(7) 0.165(5) Uani 1 1 d . . .
H50A H 0.0283 0.8412 0.6285 0.248 Uiso 1 1 calc R . .
H50B H 0.1115 0.9410 0.6249 0.248 Uiso 1 1 calc R . .
H50C H -0.0015 0.9611 0.6533 0.248 Uiso 1 1 calc R . .
C51 C 0.0545(13) 0.5728(13) 0.1684(12) 0.252(8) Uani 1 1 d . . .
H51A H 0.0816 0.6262 0.1308 0.378 Uiso 1 1 calc R . .
H51B H -0.0279 0.5842 0.1573 0.378 Uiso 1 1 calc R . .
H51C H 0.0638 0.4997 0.1455 0.378 Uiso 1 1 calc R . .

loop_
_atom_site_aniso_label
_atom_site_aniso_U_11
_atom_site_aniso_U_22
_atom_site_aniso_U_33
_atom_site_aniso_U_23
_atom_site_aniso_U_13
_atom_site_aniso_U_12
N1 0.072(4) 0.070(3) 0.063(3) 0.001(2) 0.038(3) 0.002(3)
N2 0.073(4) 0.060(3) 0.060(2) 0.002(2) 0.036(3) 0.003(3)
C1 0.070(4) 0.063(4) 0.057(3) -0.002(3) 0.024(3) 0.002(3)
C2 0.113(6) 0.081(5) 0.060(3) 0.011(3) 0.046(4) -0.004(4)
C3 0.102(6) 0.114(6) 0.072(4) -0.016(4) 0.055(4) -0.026(5)
C4 0.082(5) 0.110(6) 0.078(4) -0.004(4) 0.038(4) -0.001(4)
C5 0.068(4) 0.083(4) 0.066(3) 0.004(3) 0.034(3) 0.008(4)
C6 0.055(4) 0.057(3) 0.045(2) -0.004(2) 0.017(3) 0.003(3)
C7 0.064(4) 0.059(4) 0.062(3) -0.001(3) 0.027(3) -0.001(3)
C8 0.082(5) 0.115(6) 0.062(3) 0.007(3) 0.023(4) 0.013(4)
C9 0.137(7) 0.068(4) 0.086(4) -0.003(3) 0.059(5) 0.019(4)
C10 0.114(7) 0.101(6) 0.111(5) 0.008(4) 0.074(5) -0.021(5)
C11 0.072(4) 0.061(4) 0.061(3) 0.001(3) 0.029(3) -0.003(3)
C12 0.099(6) 0.075(4) 0.060(3) -0.001(3) 0.039(4) 0.011(4)
C13 0.101(6) 0.103(6) 0.064(4) 0.007(4) 0.046(4) 0.021(5)
C14 0.075(5) 0.135(7) 0.082(4) 0.009(4) 0.048(4) -0.003(5)
C15 0.065(4) 0.080(4) 0.062(3) 0.001(3) 0.028(3) -0.010(3)
C16 0.056(4) 0.056(3) 0.045(2) 0.007(2) 0.020(3) 0.002(3)
C17 0.068(4) 0.056(3) 0.060(3) 0.003(3) 0.028(3) 0.002(3)
C18 0.071(5) 0.131(7) 0.064(3) 0.006(4) 0.018(4) 0.000(5)
C19 0.115(7) 0.109(6) 0.102(5) -0.004(4) 0.074(5) 0.029(5)
C20 0.138(7) 0.068(4) 0.090(4) 0.005(4) 0.071(5) -0.015(4)
B1 0.088(6) 0.063(5) 0.062(4) 0.003(3) 0.018(4) 0.002(4)
B2 0.068(5) 0.098(6) 0.063(4) 0.013(4) 0.025(4) 0.017(5)
B3 0.075(5) 0.062(4) 0.070(4) -0.003(3) 0.031(4) -0.014(4)
B4 0.081(6) 0.075(5) 0.100(5) -0.022(4) 0.044(5) 0.003(5)
B5 0.066(5) 0.096(6) 0.091(5) -0.025(4) 0.038(4) 0.003(5)
B7 0.066(6) 0.122(7) 0.053(4) -0.014(4) 0.003(4) 0.022(5)
B8 0.085(6) 0.114(7) 0.071(4) 0.033(4) 0.043(5) 0.018(5)
B9 0.078(6) 0.088(6) 0.074(4) -0.021(4) 0.022(4) -0.022(5)
B10 0.097(7) 0.084(5) 0.059(4) -0.005(4) 0.029(4) 0.034(5)
B11 0.076(6) 0.089(5) 0.075(4) -0.018(4) 0.046(4) -0.026(4)
B12 0.073(5) 0.065(4) 0.066(4) 0.004(3) 0.033(4) 0.012(4)
B13 0.069(6) 0.096(6) 0.070(4) -0.012(4) 0.025(4) -0.014(5)
B14 0.090(6) 0.055(4) 0.072(4) 0.001(3) 0.025(4) 0.005(4)
B15 0.097(7) 0.091(6) 0.069(4) 0.014(4) 0.029(4) -0.036(5)
B16 0.081(6) 0.134(8) 0.075(4) -0.036(5) 0.047(5) -0.029(6)
B17 0.085(6) 0.071(5) 0.073(4) 0.015(4) 0.024(4) 0.016(4)
B18 0.079(6) 0.094(6) 0.071(4) 0.016(4) 0.034(4) 0.029(5)
B19 0.069(5) 0.114(7) 0.050(3) 0.010(4) 0.017(4) -0.027(5)
B20 0.077(6) 0.069(5) 0.096(5) 0.015(4) 0.032(5) 0.005(4)
B21 0.069(5) 0.071(5) 0.087(5) -0.025(4) 0.031(4) -0.016(4)
B22 0.060(5) 0.093(6) 0.082(4) 0.026(4) 0.032(4) 0.001(4)
B23 0.085(6) 0.076(6) 0.097(5) 0.019(4) 0.028(5) 0.019(5)
B50 0.069(6) 0.082(6) 0.097(5) -0.025(4) 0.029(5) 0.001(4)
B51 0.080(6) 0.066(5) 0.095(5) 0.026(4) 0.029(5) 0.004(4)
C50 0.124(9) 0.240(14) 0.124(7) 0.026(8) 0.035(7) -0.047(9)
C51 0.169(16) 0.33(2) 0.270(17) -0.028(17) 0.085(14) 0.053(15)

loop_
_atom_type_symbol
_atom_type_description
_atom_type_scat_dispersion_real
_atom_type_scat_dispersion_imag
_atom_type_scat_source
C C 0.0033 0.0016 'International Tables Vol C Tables 4.2.6.8 and 6.1.1.4'
H H 0.0000 0.0000 'International Tables Vol C Tables 4.2.6.8 and 6.1.1.4'
N N 0.0061 0.0033 'International Tables Vol C Tables 4.2.6.8 and 6.1.1.4'
B B 0.0013 0.0007 'International Tables Vol C Tables 4.2.6.8 and 6.1.1.4'

loop_
_geom_angle_atom_site_label_1
_geom_angle_atom_site_label_2
_geom_angle_atom_site_label_3
_geom_angle
_geom_angle_site_symmetry_1
_geom_angle_site_symmetry_3
C8 N1 C9 110.0(6) . .
C8 N1 C10 109.1(5) . .
C9 N1 C10 110.0(5) . .
C8 N1 C7 111.0(4) . .
C9 N1 C7 109.1(4) . .
C10 N1 C7 107.6(5) . .
C18 N2 C20 109.2(6) . .
C18 N2 C19 110.0(5) . .
C20 N2 C19 110.0(5) . .
C18 N2 C17 111.5(4) . .
C20 N2 C17 109.6(4) . .
C19 N2 C17 106.5(5) . .
C2 C1 C6 120.0 . .
C2 C1 H1 120.0 . .
C6 C1 H1 120.0 . .
C3 C2 C1 120.0 . .
C3 C2 H2 120.0 . .
C1 C2 H2 120.0 . .
C2 C3 C4 120.0 . .
C2 C3 H3 120.0 . .
C4 C3 H3 120.0 . .
C3 C4 C5 120.0 . .
C3 C4 H4 120.0 . .
C5 C4 H4 120.0 . .
C6 C5 C4 120.0 . .
C6 C5 H5 120.0 . .
C4 C5 H5 120.0 . .
C5 C6 C1 120.0 . .
C5 C6 C7 120.1(3) . .
C1 C6 C7 119.7(3) . .
C6 C7 N1 114.6(4) . .
C6 C7 H7A 108.6 . .
N1 C7 H7A 108.6 . .
C6 C7 H7B 108.6 . .
N1 C7 H7B 108.6 . .
H7A C7 H7B 107.6 . .
N1 C8 H8A 109.5 . .
N1 C8 H8B 109.5 . .
H8A C8 H8B 109.5 . .
N1 C8 H8C 109.5 . .
H8A C8 H8C 109.5 . .
H8B C8 H8C 109.5 . .
N1 C9 H9A 109.5 . .
N1 C9 H9B 109.5 . .
H9A C9 H9B 109.5 . .
N1 C9 H9C 109.5 . .
H9A C9 H9C 109.5 . .
H9B C9 H9C 109.5 . .
N1 C10 H10A 109.5 . .
N1 C10 H10B 109.5 . .
H10A C10 H10B 109.5 . .
N1 C10 H10C 109.5 . .
H10A C10 H10C 109.5 . .
H10B C10 H10C 109.5 . .
C12 C11 C16 120.0 . .
C12 C11 H11 120.0 . .
C16 C11 H11 120.0 . .
C13 C12 C11 120.0 . .
C13 C12 H12 120.0 . .
C11 C12 H12 120.0 . .
C12 C13 C14 120.0 . .
C12 C13 H13 120.0 . .
C14 C13 H13 120.0 . .
C13 C14 C15 120.0 . .
C13 C14 H14 120.0 . .
C15 C14 H14 120.0 . .
C16 C15 C14 120.0 . .
C16 C15 H15 120.0 . .
C14 C15 H15 120.0 . .
C15 C16 C11 120.0 . .
C15 C16 C17 119.9(3) . .
C11 C16 C17 120.0(3) . .
C16 C17 N2 114.3(4) . .
C16 C17 H17A 108.7 . .
N2 C17 H17A 108.7 . .
C16 C17 H17B 108.7 . .
N2 C17 H17B 108.7 . .
H17A C17 H17B 107.6 . .
N2 C18 H18A 109.5 . .
N2 C18 H18B 109.5 . .
H18A C18 H18B 109.5 . .
N2 C18 H18C 109.5 . .
H18A C18 H18C 109.5 . .
H18B C18 H18C 109.5 . .
N2 C19 H19A 109.5 . .
N2 C19 H19B 109.5 . .
H19A C19 H19B 109.5 . .
N2 C19 H19C 109.5 . .
H19A C19 H19C 109.5 . .
H19B C19 H19C 109.5 . .
N2 C20 H20A 109.5 . .
N2 C20 H20B 109.5 . .
H20A C20 H20B 109.5 . .
N2 C20 H20C 109.5 . .
H20A C20 H20C 109.5 . .
H20B C20 H20C 109.5 . .
B11 B1 B2 107.1(5) . .
B11 B1 B3 58.6(4) . .
B2 B1 B3 60.0(4) . .
B11 B1 B10 108.1(5) . .
B2 B1 B10 60.9(4) . .
B3 B1 B10 108.5(5) . .
B11 B1 B9 60.1(5) . .
B2 B1 B9 108.4(5) . .
B3 B1 B9 107.2(6) . .
B10 B1 B9 60.1(4) . .
B11 B1 H1A 122.5 . .
B2 B1 H1A 121.5 . .
B3 B1 H1A 122.3 . .
B10 B1 H1A 121.0 . .
B9 B1 H1A 121.8 . .
B51 B2 B1 106.8(5) . .
B51 B2 B3 58.6(4) . .
B1 B2 B3 59.9(4) . .
B51 B2 B8 60.5(5) . .
B1 B2 B8 106.2(6) . .
B3 B2 B8 106.3(6) . .
B51 B2 B10 108.1(5) . .
B1 B2 B10 59.8(4) . .
B3 B2 B10 107.6(5) . .
B8 B2 B10 59.1(4) . .
B51 B2 H2A 121.9 . .
B1 B2 H2A 122.5 . .
B3 B2 H2A 122.6 . .
B8 B2 H2A 122.8 . .
B10 B2 H2A 121.7 . .
B11 B3 B51 108.5(6) . .
B11 B3 B4 59.9(5) . .
B51 B3 B4 61.5(5) . .
B11 B3 B2 107.9(5) . .
B51 B3 B2 60.3(4) . .
B4 B3 B2 109.8(5) . .
B11 B3 B1 59.5(4) . .
B51 B3 B1 108.4(5) . .
B4 B3 B1 108.5(5) . .
B2 B3 B1 60.1(4) . .
B11 B3 H3A 122.1 . .
B51 B3 H3A 121.0 . .
B4 B3 H3A 120.6 . .
B2 B3 H3A 121.2 . .
B1 B3 H3A 121.9 . .
B11 B4 B3 59.7(4) . .
B11 B4 B5 60.8(5) . .
B3 B4 B5 107.9(5) . .
B11 B4 B23 106.4(5) . .
B3 B4 B23 106.5(5) . .
B5 B4 B23 58.3(4) . .
B11 B4 B51 106.6(5) . .
B3 B4 B51 59.3(4) . .
B5 B4 B51 106.3(5) . .
B23 B4 B51 59.3(4) . .
B11 B4 H4A 122.1 . .
B3 B4 H4A 122.0 . .
B5 B4 H4A 122.1 . .
B23 B4 H4A 123.2 . .
B51 B4 H4A 122.8 . .
B7 B5 B23 61.1(5) . .
B7 B5 B9 60.0(5) . .
B23 B5 B9 109.2(6) . .
B7 B5 B11 107.2(6) . .
B23 B5 B11 106.4(6) . .
B9 B5 B11 60.4(4) . .
B7 B5 B4 109.7(6) . .
B23 B5 B4 60.9(5) . .
B9 B5 B4 108.7(6) . .
B11 B5 B4 58.2(4) . .
B7 B5 H5A 121.0 . .
B23 B5 H5A 121.3 . .
B9 B5 H5A 120.9 . .
B11 B5 H5A 123.4 . .
B4 B5 H5A 121.2 . .
C51 B7 B5 123.2(9) . .
C51 B7 B9 130.1(12) . .
B5 B7 B9 60.6(5) . .
C51 B7 B8 113.4(10) . .
B5 B7 B8 108.5(6) . .
B9 B7 B8 110.0(5) . .
C51 B7 B23 113.8(10) . .
B5 B7 B23 59.9(5) . .
B9 B7 B23 108.7(5) . .
B8 B7 B23 59.6(5) . .
C51 B7 B10 122.7(9) . .
B5 B7 B10 110.6(5) . .
B9 B7 B10 61.9(5) . .
B8 B7 B10 60.9(5) . .
B23 B7 B10 109.1(6) . .
B7 B8 B23 60.5(5) . .
B7 B8 B10 59.9(5) . .
B23 B8 B10 109.1(6) . .
B7 B8 B2 108.4(5) . .
B23 B8 B2 107.8(6) . .
B10 B8 B2 61.3(4) . .
B7 B8 B51 108.0(6) . .
B23 B8 B51 59.8(5) . .
B10 B8 B51 108.9(4) . .
B2 B8 B51 59.3(4) . .
B7 B8 H8 121.6 . .
B23 B8 H8 121.5 . .
B10 B8 H8 120.7 . .
B2 B8 H8 121.6 . .
B51 B8 H8 121.9 . .
B7 B9 B5 59.4(5) . .
B7 B9 B11 107.0(6) . .
B5 B9 B11 60.7(5) . .
B7 B9 B1 107.0(6) . .
B5 B9 B1 107.6(6) . .
B11 B9 B1 58.5(4) . .
B7 B9 B10 59.8(4) . .
B5 B9 B10 107.9(6) . .
B11 B9 B10 106.9(6) . .
B1 B9 B10 60.0(4) . .
B7 B9 H9 122.5 . .
B5 B9 H9 121.5 . .
B11 B9 H9 122.5 . .
B1 B9 H9 122.4 . .
B10 B9 H9 121.9 . .
B7 B10 B8 59.1(5) . .
B7 B10 B1 105.7(5) . .
B8 B10 B1 106.2(5) . .
B7 B10 B9 58.3(5) . .
B8 B10 B9 105.7(5) . .
B1 B10 B9 59.9(4) . .
B7 B10 B2 106.4(6) . .
B8 B10 B2 59.6(4) . .
B1 B10 B2 59.3(4) . .
B9 B10 B2 106.9(5) . .
B7 B10 H10 123.3 . .
B8 B10 H10 122.9 . .
B1 B10 H10 122.7 . .
B9 B10 H10 122.8 . .
B2 B10 H10 122.2 . .
B3 B11 B4 60.4(4) . .
B3 B11 B1 61.9(4) . .
B4 B11 B1 110.8(5) . .
B3 B11 B9 110.7(5) . .
B4 B11 B9 109.8(5) . .
B1 B11 B9 61.4(4) . .
B3 B11 B5 108.7(5) . .
B4 B11 B5 61.1(5) . .
B1 B11 B5 108.3(5) . .
B9 B11 B5 58.8(4) . .
B3 B11 H11A 120.3 . .
B4 B11 H11A 120.2 . .
B1 B11 H11A 120.1 . .
B9 B11 H11A 120.7 . .
B5 B11 H11A 122.3 . .
B20 B12 B18 59.0(5) . .
B20 B12 B50 61.5(5) . .
B18 B12 B50 107.4(6) . .
B20 B12 B14 107.9(5) . .
B18 B12 B14 59.7(4) . .
B50 B12 B14 107.7(5) . .
B20 B12 B13 108.9(5) . .
B18 B12 B13 107.8(5) . .
B50 B12 B13 59.2(4) . .
B14 B12 B13 60.6(4) . .
B20 B12 H12A 121.1 . .
B18 B12 H12A 122.6 . .
B50 B12 H12A 121.8 . .
B14 B12 H12A 121.7 . .
B13 B12 H12A 121.5 . .
B16 B13 B50 60.2(5) . .
B16 B13 B15 60.1(5) . .
B50 B13 B15 108.0(6) . .
B16 B13 B12 106.6(6) . .
B50 B13 B12 59.0(4) . .
B15 B13 B12 106.6(6) . .
B16 B13 B14 106.5(6) . .
B50 B13 B14 106.5(6) . .
B15 B13 B14 59.0(4) . .
B12 B13 B14 59.2(4) . .
B16 B13 H13A 122.2 . .
B50 B13 H13A 122.0 . .
B15 B13 H13A 122.0 . .
B12 B13 H13A 122.9 . .
B14 B13 H13A 123.0 . .
B18 B14 B15 107.5(5) . .
B18 B14 B17 59.7(4) . .
B15 B14 B17 60.3(4) . .
B18 B14 B12 59.2(4) . .
B15 B14 B12 108.1(5) . .
B17 B14 B12 107.6(6) . .
B18 B14 B13 107.0(5) . .
B15 B14 B13 60.0(4) . .
B17 B14 B13 108.1(5) . .
B12 B14 B13 60.2(4) . .
B18 B14 H14A 122.6 . .
B15 B14 H14A 121.6 . .
B17 B14 H14A 121.6 . .
B12 B14 H14A 121.9 . .
B13 B14 H14A 121.8 . .
B19 B15 B14 107.6(5) . .
B19 B15 B16 59.3(5) . .
B14 B15 B16 107.0(5) . .
B19 B15 B17 59.8(5) . .
B14 B15 B17 60.0(4) . .
B16 B15 B17 106.9(5) . .
B19 B15 B13 107.2(5) . .
B14 B15 B13 61.0(4) . .
B16 B15 B13 58.8(5) . .
B17 B15 B13 108.6(5) . .
B19 B15 H15A 122.3 . .
B14 B15 H15A 121.6 . .
B16 B15 H15A 123.0 . .
B17 B15 H15A 121.7 . .
B13 B15 H15A 121.6 . .
B21 B16 B19 60.0(5) . .
B21 B16 B13 109.0(5) . .
B19 B16 B13 109.6(6) . .
B21 B16 B50 60.6(5) . .
B19 B16 B50 109.0(6) . .
B13 B16 B50 60.1(4) . .
B21 B16 B15 108.0(6) . .
B19 B16 B15 60.0(5) . .
B13 B16 B15 61.1(5) . .
B50 B16 B15 108.7(5) . .
B21 B16 H16 121.6 . .
B19 B16 H16 121.1 . .
B13 B16 H16 120.7 . .
B50 B16 H16 121.2 . .
B15 B16 H16 121.5 . .
B18 B17 B22 60.3(4) . .
B18 B17 B19 106.8(6) . .
B22 B17 B19 59.0(4) . .
B18 B17 B14 59.5(4) . .
B22 B17 B14 107.7(5) . .
B19 B17 B14 107.1(6) . .
B18 B17 B15 106.8(6) . .
B22 B17 B15 106.8(6) . .
B19 B17 B15 59.5(4) . .
B14 B17 B15 59.7(5) . .
B18 B17 H17 122.2 . .
B22 B17 H17 122.1 . .
B19 B17 H17 122.6 . .
B14 B17 H17 122.0 . .
B15 B17 H17 122.5 . .
B20 B18 B12 60.3(5) . .
B20 B18 B14 110.2(6) . .
B12 B18 B14 61.2(4) . .
B20 B18 B17 110.6(5) . .
B12 B18 B17 110.2(6) . .
B14 B18 B17 60.8(4) . .
B20 B18 B22 61.0(5) . .
B12 B18 B22 108.6(5) . .
B14 B18 B22 108.6(5) . .
B17 B18 B22 60.1(4) . .
B20 B18 H18 120.1 . .
B12 B18 H18 120.9 . .
B14 B18 H18 120.7 . .
B17 B18 H18 120.3 . .
B22 B18 H18 121.7 . .
C50 B19 B21 118.8(8) . .
C50 B19 B22 121.2(8) . .
B21 B19 B22 59.2(4) . .
C50 B19 B16 119.8(8) . .
B21 B19 B16 58.9(5) . .
B22 B19 B16 107.2(6) . .
C50 B19 B15 123.7(7) . .
B21 B19 B15 107.6(6) . .
B22 B19 B15 109.0(5) . .
B16 B19 B15 60.6(5) . .
C50 B19 B17 124.9(9) . .
B21 B19 B17 107.5(5) . .
B22 B19 B17 60.6(4) . .
B16 B19 B17 108.7(5) . .
B15 B19 B17 60.7(5) . .
B18 B20 B12 60.7(5) . .
B18 B20 B22 61.0(4) . .
B12 B20 B22 108.9(5) . .
B18 B20 B50 107.3(6) . .
B12 B20 B50 59.6(4) . .
B22 B20 B50 105.8(5) . .
B18 B20 B21 105.6(5) . .
B12 B20 B21 106.0(5) . .
B22 B20 B21 57.4(4) . .
B50 B20 B21 58.6(4) . .
B18 B20 H20 121.6 . .
B12 B20 H20 121.3 . .
B22 B20 H20 122.1 . .
B50 B20 H20 122.9 . .
B21 B20 H20 124.4 . .
B22 B21 B16 110.2(6) . .
B22 B21 B19 60.7(4) . .
B16 B21 B19 61.1(5) . .
B22 B21 B50 109.9(5) . .
B16 B21 B50 61.0(5) . .
B19 B21 B50 110.2(6) . .
B22 B21 B20 60.6(4) . .
B16 B21 B20 109.5(6) . .
B19 B21 B20 109.4(5) . .
B50 B21 B20 60.4(4) . .
B22 B21 H21 120.5 . .
B16 B21 H21 120.4 . .
B19 B21 H21 120.6 . .
B50 B21 H21 120.5 . .
B20 B21 H21 121.2 . .
B21 B22 B19 60.1(5) . .
B21 B22 B17 108.1(6) . .
B19 B22 B17 60.4(4) . .
B21 B22 B20 62.0(5) . .
B19 B22 B20 110.0(6) . .
B17 B22 B20 107.6(6) . .
B21 B22 B18 106.7(6) . .
B19 B22 B18 107.4(6) . .
B17 B22 B18 59.6(4) . .
B20 B22 B18 57.9(4) . .
B21 B22 H22 121.4 . .
B19 B22 H22 120.9 . .
B17 B22 H22 121.8 . .
B20 B22 H22 121.0 . .
B18 B22 H22 123.5 . .
B5 B23 B8 108.2(6) . .
B5 B23 B7 59.1(5) . .
B8 B23 B7 59.9(5) . .
B5 B23 B51 109.1(5) . .
B8 B23 B51 61.6(5) . .
B7 B23 B51 108.9(6) . .
B5 B23 B4 60.8(4) . .
B8 B23 B4 109.5(6) . .
B7 B23 B4 108.1(5) . .
B51 B23 B4 60.2(5) . .
B5 B23 H23 121.7 . .
B8 B23 H23 120.9 . .
B7 B23 H23 122.2 . .
B51 B23 H23 120.6 . .
B4 B23 H23 121.1 . .
B21 B50 B12 107.4(6) . .
B21 B50 B13 107.0(6) . .
B12 B50 B13 61.8(4) . .
B21 B50 B16 58.4(5) . .
B12 B50 B16 108.4(6) . .
B13 B50 B16 59.8(4) . .
B21 B50 B20 61.0(4) . .
B12 B50 B20 58.9(4) . .
B13 B50 B20 108.9(6) . .
B16 B50 B20 108.0(6) . .
B21 B50 H50 122.6 . .
B12 B50 H50 121.5 . .
B13 B50 H50 121.1 . .
B16 B50 H50 122.2 . .
B20 B50 H50 121.3 . .
B3 B51 B23 107.3(5) . .
B3 B51 B2 61.1(4) . .
B23 B51 B2 107.5(6) . .
B3 B51 B4 59.2(4) . .
B23 B51 B4 60.4(5) . .
B2 B51 B4 108.6(5) . .
B3 B51 B8 108.0(5) . .
B23 B51 B8 58.6(5) . .
B2 B51 B8 60.2(4) . .
B4 B51 B8 107.4(6) . .
B3 B51 H51 121.8 . .
B23 B51 H51 122.5 . .
B2 B51 H51 121.0 . .
B4 B51 H51 121.7 . .
B8 B51 H51 122.3 . .
B19 C50 H50A 109.5 . .
B19 C50 H50B 109.5 . .
H50A C50 H50B 109.5 . .
B19 C50 H50C 109.5 . .
H50A C50 H50C 109.5 . .
H50B C50 H50C 109.5 . .
B7 C51 H51A 109.5 . .
B7 C51 H51B 109.5 . .
H51A C51 H51B 109.5 . .
B7 C51 H51C 109.5 . .
H51A C51 H51C 109.5 . .
H51B C51 H51C 109.5 . .

loop_
_geom_bond_atom_site_label_1
_geom_bond_atom_site_label_2
_geom_bond_distance
_geom_bond_site_symmetry_2
N1 C8 1.454(8) .
N1 C9 1.481(7) .
N1 C10 1.509(7) .
N1 C7 1.539(6) .
N2 C18 1.446(8) .
N2 C20 1.466(7) .
N2 C19 1.521(7) .
N2 C17 1.544(6) .
C1 C2 1.3900 .
C1 C6 1.3900 .
C1 H1 0.9300 .
C2 C3 1.3900 .
C2 H2 0.9300 .
C3 C4 1.3900 .
C3 H3 0.9300 .
C4 C5 1.3900 .
C4 H4 0.9300 .
C5 C6 1.3900 .
C5 H5 0.9300 .
C6 C7 1.487(6) .
C7 H7A 0.9700 .
C7 H7B 0.9700 .
C8 H8A 0.9600 .
C8 H8B 0.9600 .
C8 H8C 0.9600 .
C9 H9A 0.9600 .
C9 H9B 0.9600 .
C9 H9C 0.9600 .
C10 H10A 0.9600 .
C10 H10B 0.9600 .
C10 H10C 0.9600 .
C11 C12 1.3900 .
C11 C16 1.3900 .
C11 H11 0.9300 .
C12 C13 1.3900 .
C12 H12 0.9300 .
C13 C14 1.3900 .
C13 H13 0.9300 .
C14 C15 1.3900 .
C14 H14 0.9300 .
C15 C16 1.3900 .
C15 H15 0.9300 .
C16 C17 1.486(6) .
C17 H17A 0.9700 .
C17 H17B 0.9700 .
C18 H18A 0.9600 .
C18 H18B 0.9600 .
C18 H18C 0.9600 .
C19 H19A 0.9600 .
C19 H19B 0.9600 .
C19 H19C 0.9600 .
C20 H20A 0.9600 .
C20 H20B 0.9600 .
C20 H20C 0.9600 .
B1 B11 1.724(11) .
B1 B2 1.768(10) .
B1 B3 1.764(10) .
B1 B10 1.777(9) .
B1 B9 1.774(11) .
B1 H1A 1.1000 .
B2 B51 1.753(11) .
B2 B3 1.766(10) .
B2 B8 1.767(10) .
B2 B10 1.797(12) .
B2 H2A 1.1000 .
B3 B11 1.708(10) .
B3 B51 1.722(9) .
B3 B4 1.720(11) .
B3 H3A 1.1000 .
B4 B11 1.711(11) .
B4 B5 1.762(11) .
B4 B23 1.763(11) .
B4 B51 1.759(11) .
B4 H4A 1.1000 .
B5 B7 1.702(11) .
B5 B23 1.716(11) .
B5 B9 1.723(12) .
B5 B11 1.757(11) .
B5 H5A 1.1000 .
B7 C51 1.302(15) .
B7 B9 1.713(11) .
B7 B8 1.727(13) .
B7 B23 1.737(13) .
B7 B10 1.741(11) .
B8 B23 1.721(12) .
B8 B10 1.758(11) .
B8 B51 1.773(12) .
B8 H8 1.1000 .
B9 B11 1.752(10) .
B9 B10 1.778(11) .
B9 H9 1.1000 .
B10 H10 1.1000 .
B11 H11A 1.1000 .
B12 B20 1.719(11) .
B12 B18 1.727(10) .
B12 B50 1.732(10) .
B12 B14 1.763(10) .
B12 B13 1.780(10) .
B12 H12A 1.1000 .
B13 B16 1.730(10) .
B13 B50 1.735(11) .
B13 B15 1.771(11) .
B13 B14 1.787(11) .
B13 H13A 1.1000 .
B14 B18 1.737(11) .
B14 B15 1.753(9) .
B14 B17 1.760(11) .
B14 H14A 1.1000 .
B15 B19 1.743(11) .
B15 B16 1.753(12) .
B15 B17 1.764(12) .
B15 H15A 1.1000 .
B16 B21 1.693(11) .
B16 B19 1.731(13) .
B16 B50 1.738(12) .
B16 H16 1.1000 .
B17 B18 1.740(9) .
B17 B22 1.749(11) .
B17 B19 1.747(11) .
B17 H17 1.1000 .
B18 B20 1.697(11) .
B18 B22 1.752(11) .
B18 H18 1.1000 .
B19 C50 1.307(11) .
B19 B21 1.712(11) .
B19 B22 1.722(10) .
B20 B22 1.752(10) .
B20 B50 1.764(11) .
B20 B21 1.775(10) .
B20 H20 1.1000 .
B21 B22 1.695(11) .
B21 B50 1.731(11) .
B21 H21 1.1000 .
B22 H22 1.1000 .
B23 B51 1.744(12) .
B23 H23 1.1000 .
B50 H50 1.1000 .
B51 H51 1.1000 .
C50 H50A 0.9600 .
C50 H50B 0.9600 .
C50 H50C 0.9600 .
C51 H51A 0.9600 .
C51 H51B 0.9600 .
C51 H51C 0.9600 .
